data_4107892
loop_
_publ_author_name
'Eric R. Abbey'
'Lev N. Zakharov'
'Shih-Yuan Liu'

_publ_section_title
;
 Crystal Clear Structural Evidence for Electron Delocalization in
 1,2-Dihydro-1,2-azaborines
;
_journal_name_full 'Journal of the American Chemical Society'
_journal_page_first 7250
_journal_page_last 7252
_journal_paper_doi 10.1021/ja8024966
_journal_volume 130
_journal_year 2008
_chemical_formula_sum 'C20 H25 B N2'
_chemical_formula_weight 304.23
_chemical_name_systematic
; 
 ? 
;
_space_group_IT_number 2
_symmetry_cell_setting triclinic
_symmetry_space_group_name_Hall '-P 1'
_symmetry_space_group_name_H-M 'P -1'
_atom_sites_solution_hydrogens geom
_atom_sites_solution_primary direct
_atom_sites_solution_secondary difmap
_audit_creation_method SHELXLTL
_cell_angle_alpha 81.469(2)
_cell_angle_beta 83.033(2)
_cell_angle_gamma 74.388(2)
_cell_formula_units_Z 4
_cell_length_a 10.1761(11)
_cell_length_b 11.5744(12)
_cell_length_c 15.4369(16)
_cell_measurement_reflns_used 2364
_cell_measurement_temperature 173(2)
_cell_measurement_theta_max 21.79
_cell_measurement_theta_min 2.38
_cell_volume 1725.4(3)
_computing_cell_refinement 'Bruker SMART'
_computing_data_collection 'Bruker SMART'
_computing_data_reduction 'Bruker SAINT'
_computing_molecular_graphics 'Bruker SHELXTL'
_computing_publication_material 'Bruker SHELXTL'
_computing_structure_refinement 'Bruker SHELXTL'
_computing_structure_solution 'Bruker SHELXTL'
_diffrn_ambient_temperature 173(2)
_diffrn_measured_fraction_theta_full 0.997
_diffrn_measured_fraction_theta_max 0.997
_diffrn_measurement_device_type 'CCD area detector'
_diffrn_measurement_method 'phi and omega scans'
_diffrn_radiation_monochromator graphite
_diffrn_radiation_source 'fine-focus sealed tube'
_diffrn_radiation_type MoK\a
_diffrn_radiation_wavelength 0.71073
_diffrn_reflns_av_R_equivalents 0.0448
_diffrn_reflns_av_sigmaI/netI 0.0598
_diffrn_reflns_limit_h_max 12
_diffrn_reflns_limit_h_min -12
_diffrn_reflns_limit_k_max 13
_diffrn_reflns_limit_k_min -13
_diffrn_reflns_limit_l_max 18
_diffrn_reflns_limit_l_min -18
_diffrn_reflns_number 16399
_diffrn_reflns_theta_full 25.00
_diffrn_reflns_theta_max 25.00
_diffrn_reflns_theta_min 1.34
_exptl_absorpt_coefficient_mu 0.068
_exptl_absorpt_correction_T_max 0.9939
_exptl_absorpt_correction_T_min 0.9879
_exptl_absorpt_correction_type multi-scan
_exptl_absorpt_process_details SADABS
_exptl_crystal_colour colorless
_exptl_crystal_density_diffrn 1.171
_exptl_crystal_description block
_exptl_crystal_F_000 656
_exptl_crystal_size_max 0.18
_exptl_crystal_size_mid 0.15
_exptl_crystal_size_min 0.09
_refine_diff_density_max 0.390
_refine_diff_density_min -0.321
_refine_diff_density_rms 0.040
_refine_ls_extinction_method none
_refine_ls_goodness_of_fit_ref 1.028
_refine_ls_hydrogen_treatment mixed
_refine_ls_matrix_type full
_refine_ls_number_parameters 599
_refine_ls_number_reflns 6056
_refine_ls_number_restraints 0
_refine_ls_restrained_S_all 1.028
_refine_ls_R_factor_all 0.0921
_refine_ls_R_factor_gt 0.0557
_refine_ls_shift/su_max 0.000
_refine_ls_shift/su_mean 0.000
_refine_ls_structure_factor_coef Fsqd
_refine_ls_weighting_details 'calc w=1/[\s^2^(Fo^2^)+(0.0540P)^2^+0.5552P] where P=(Fo^2^+2Fc^2^)/3'
_refine_ls_weighting_scheme calc
_refine_ls_wR_factor_gt 0.1184
_refine_ls_wR_factor_ref 0.1349
_reflns_number_gt 4165
_reflns_number_total 6056
_reflns_threshold_expression >2sigma(I)
_cod_data_source_file ja8024966-file008.cif
_cod_data_source_block liur21
_cod_database_code 4107892

loop_
_symmetry_equiv_pos_as_xyz
'x, y, z'
'-x, -y, -z'

loop_
_atom_site_label
_atom_site_type_symbol
_atom_site_fract_x
_atom_site_fract_y
_atom_site_fract_z
_atom_site_U_iso_or_equiv
_atom_site_adp_type
_atom_site_occupancy
_atom_site_symmetry_multiplicity
_atom_site_calc_flag
_atom_site_refinement_flags
N1 N 0.12899(18) 1.03841(16) 0.14393(12) 0.0263(5) Uani 1 1 d .
N2 N 0.09420(19) 1.22293(16) 0.22463(12) 0.0289(5) Uani 1 1 d .
N3 N 0.40372(19) 0.43908(16) 0.35221(12) 0.0267(5) Uani 1 1 d .
N4 N 0.4396(2) 0.63874(16) 0.27442(12) 0.0301(5) Uani 1 1 d .
B1 B 0.1560(3) 1.1500(2) 0.15198(18) 0.0289(6) Uani 1 1 d .
B2 B 0.3888(3) 0.5655(3) 0.35011(19) 0.0327(7) Uani 1 1 d .
C1 C 0.2255(2) 0.9619(2) 0.08786(15) 0.0301(6) Uani 1 1 d .
C2 C 0.3041(3) 1.0016(2) 0.02225(17) 0.0358(6) Uani 1 1 d .
C3 C 0.2938(3) 1.1338(2) 0.00040(18) 0.0415(7) Uani 1 1 d .
C4 C 0.2684(3) 1.1915(2) 0.08401(17) 0.0369(6) Uani 1 1 d .
C5 C 0.0137(2) 0.9858(2) 0.18895(15) 0.0294(6) Uani 1 1 d .
C6 C -0.0292(3) 0.9137(3) 0.12702(19) 0.0390(7) Uani 1 1 d .
C7 C 0.0589(3) 0.9023(3) 0.27231(18) 0.0385(7) Uani 1 1 d .
C8 C -0.1115(3) 1.0878(3) 0.2100(2) 0.0412(7) Uani 1 1 d .
C9 C 0.1187(2) 1.1707(2) 0.31270(15) 0.0285(6) Uani 1 1 d .
C10 C 0.2445(3) 1.0911(2) 0.32880(17) 0.0333(6) Uani 1 1 d .
C11 C 0.2705(3) 1.0332(2) 0.41278(19) 0.0416(7) Uani 1 1 d .
C12 C 0.1717(3) 1.0573(3) 0.48160(19) 0.0448(7) Uani 1 1 d .
C13 C 0.0471(3) 1.1374(2) 0.46662(18) 0.0433(7) Uani 1 1 d .
C14 C 0.0191(3) 1.1935(2) 0.38250(16) 0.0349(6) Uani 1 1 d .
C15 C 0.0247(2) 1.3462(2) 0.20660(15) 0.0275(5) Uani 1 1 d .
C16 C 0.0155(3) 1.4306(2) 0.26445(17) 0.0325(6) Uani 1 1 d .
C17 C -0.0572(3) 1.5492(2) 0.24532(19) 0.0376(6) Uani 1 1 d .
C18 C -0.1200(3) 1.5882(2) 0.16798(19) 0.0403(7) Uani 1 1 d .
C19 C -0.1072(3) 1.5062(2) 0.10937(19) 0.0390(7) Uani 1 1 d .
C20 C -0.0381(2) 1.3864(2) 0.12792(16) 0.0321(6) Uani 1 1 d .
C21 C 0.3009(3) 0.3918(2) 0.40560(15) 0.0315(6) Uani 1 1 d .
C22 C 0.2018(3) 0.4535(2) 0.45564(18) 0.0419(7) Uani 1 1 d .
C23 C 0.1858(4) 0.5835(3) 0.4629(2) 0.0743(11) Uani 1 1 d .
H23B H 0.1093 0.6326 0.4286 0.089 Uiso 1 1 calc R
H23A H 0.1608 0.5973 0.5252 0.089 Uiso 1 1 calc R
C24 C 0.3064(4) 0.6242(3) 0.4322(2) 0.0651(10) Uani 1 1 d .
H24A H 0.3672 0.6059 0.4806 0.078 Uiso 1 1 calc R
H24B H 0.2795 0.7131 0.4169 0.078 Uiso 1 1 calc R
C25 C 0.5147(2) 0.3472(2) 0.30756(15) 0.0302(6) Uani 1 1 d .
C26 C 0.5622(3) 0.2361(3) 0.3742(2) 0.0414(7) Uani 1 1 d .
C27 C 0.4620(3) 0.3108(3) 0.23008(19) 0.0401(7) Uani 1 1 d .
C28 C 0.6390(3) 0.3966(3) 0.2765(2) 0.0433(7) Uani 1 1 d .
C29 C 0.4053(2) 0.63457(19) 0.18850(15) 0.0273(5) Uani 1 1 d .
C30 C 0.2797(3) 0.6149(2) 0.17711(17) 0.0323(6) Uani 1 1 d .
C31 C 0.2448(3) 0.6102(2) 0.09389(18) 0.0371(6) Uani 1 1 d .
C32 C 0.3318(3) 0.6278(2) 0.02047(19) 0.0398(7) Uani 1 1 d .
C33 C 0.4571(3) 0.6470(2) 0.03129(18) 0.0374(6) Uani 1 1 d .
C34 C 0.4949(3) 0.6488(2) 0.11384(16) 0.0315(6) Uani 1 1 d .
C35 C 0.5074(2) 0.7261(2) 0.28816(15) 0.0282(6) Uani 1 1 d .
C36 C 0.4997(3) 0.8343(2) 0.23289(17) 0.0306(6) Uani 1 1 d .
C37 C 0.5685(3) 0.9151(2) 0.25002(17) 0.0346(6) Uani 1 1 d .
C38 C 0.6419(3) 0.8933(2) 0.32249(18) 0.0388(6) Uani 1 1 d .
C39 C 0.6489(3) 0.7873(2) 0.37833(18) 0.0413(7) Uani 1 1 d .
C40 C 0.5839(3) 0.7037(2) 0.36052(17) 0.0371(6) Uani 1 1 d .
H1 H 0.233(2) 0.878(2) 0.0991(14) 0.029(6) Uiso 1 1 d .
H2 H 0.368(2) 0.943(2) -0.0122(15) 0.038(7) Uiso 1 1 d .
H3A H 0.378(3) 1.143(2) -0.0332(18) 0.061(9) Uiso 1 1 d .
H3B H 0.205(3) 1.175(3) -0.0356(18) 0.062(9) Uiso 1 1 d .
H4A H 0.248(3) 1.280(2) 0.0745(16) 0.048(8) Uiso 1 1 d .
H4B H 0.365(3) 1.160(2) 0.1138(17) 0.059(8) Uiso 1 1 d .
H6A H 0.044(3) 0.841(3) 0.1135(18) 0.065(9) Uiso 1 1 d .
H6B H -0.112(3) 0.891(2) 0.1537(16) 0.048(8) Uiso 1 1 d .
H6C H -0.062(3) 0.965(2) 0.0716(17) 0.045(7) Uiso 1 1 d .
H7A H 0.145(3) 0.840(3) 0.2587(17) 0.053(8) Uiso 1 1 d .
H7B H 0.074(3) 0.947(2) 0.3198(18) 0.053(8) Uiso 1 1 d .
H7C H -0.015(3) 0.860(2) 0.2982(15) 0.042(7) Uiso 1 1 d .
H8A H -0.191(3) 1.055(2) 0.2251(17) 0.057(8) Uiso 1 1 d .
H8B H -0.134(3) 1.145(3) 0.158(2) 0.065(10) Uiso 1 1 d .
H8C H -0.100(3) 1.129(3) 0.2586(19) 0.059(9) Uiso 1 1 d .
H10 H 0.320(2) 1.072(2) 0.2831(16) 0.039(7) Uiso 1 1 d .
H11 H 0.358(3) 0.979(2) 0.4218(16) 0.047(8) Uiso 1 1 d .
H12 H 0.188(3) 1.019(2) 0.5388(17) 0.046(8) Uiso 1 1 d .
H13 H -0.022(3) 1.153(2) 0.5144(17) 0.047(8) Uiso 1 1 d .
H14 H -0.074(2) 1.246(2) 0.3734(15) 0.034(7) Uiso 1 1 d .
H16 H 0.064(3) 1.406(2) 0.3193(17) 0.048(8) Uiso 1 1 d .
H17 H -0.067(2) 1.607(2) 0.2872(16) 0.042(7) Uiso 1 1 d .
H18 H -0.173(3) 1.671(2) 0.1559(16) 0.042(7) Uiso 1 1 d .
H19 H -0.148(2) 1.529(2) 0.0545(16) 0.040(7) Uiso 1 1 d .
H20 H -0.031(2) 1.328(2) 0.0849(15) 0.036(7) Uiso 1 1 d .
H21 H 0.306(2) 0.305(2) 0.3982(14) 0.036(6) Uiso 1 1 d .
H22 H 0.135(3) 0.419(2) 0.4873(17) 0.055(8) Uiso 1 1 d .
H26A H 0.588(3) 0.259(2) 0.4264(18) 0.053(8) Uiso 1 1 d .
H26B H 0.497(3) 0.186(3) 0.3900(18) 0.059(9) Uiso 1 1 d .
H26C H 0.642(3) 0.184(2) 0.3497(17) 0.049(8) Uiso 1 1 d .
H27A H 0.375(3) 0.281(3) 0.2498(18) 0.062(9) Uiso 1 1 d .
H27B H 0.436(2) 0.378(2) 0.1849(17) 0.041(7) Uiso 1 1 d .
H27C H 0.533(3) 0.246(3) 0.2066(18) 0.057(9) Uiso 1 1 d .
H28A H 0.620(3) 0.464(3) 0.229(2) 0.073(10) Uiso 1 1 d .
H28B H 0.677(3) 0.424(2) 0.3260(18) 0.056(9) Uiso 1 1 d .
H28C H 0.716(3) 0.334(2) 0.2525(16) 0.047(8) Uiso 1 1 d .
H30 H 0.216(3) 0.609(2) 0.2299(17) 0.045(7) Uiso 1 1 d .
H31 H 0.160(3) 0.596(2) 0.0888(15) 0.040(7) Uiso 1 1 d .
H32 H 0.307(3) 0.624(2) -0.0381(18) 0.054(8) Uiso 1 1 d .
H33 H 0.520(3) 0.657(2) -0.0209(17) 0.045(7) Uiso 1 1 d .
H34 H 0.585(2) 0.658(2) 0.1214(14) 0.030(6) Uiso 1 1 d .
H36 H 0.443(3) 0.850(2) 0.1833(17) 0.047(8) Uiso 1 1 d .
H37 H 0.561(3) 0.988(2) 0.2115(16) 0.045(7) Uiso 1 1 d .
H38 H 0.689(3) 0.951(2) 0.3365(16) 0.045(7) Uiso 1 1 d .
H39 H 0.699(3) 0.770(2) 0.4304(17) 0.046(8) Uiso 1 1 d .
H40 H 0.596(3) 0.629(2) 0.3981(17) 0.048(8) Uiso 1 1 d .

loop_
_atom_site_aniso_label
_atom_site_aniso_U_11
_atom_site_aniso_U_22
_atom_site_aniso_U_33
_atom_site_aniso_U_23
_atom_site_aniso_U_13
_atom_site_aniso_U_12
N1 0.0272(11) 0.0266(11) 0.0260(11) -0.0033(8) 0.0012(8) -0.0101(9)
N2 0.0360(12) 0.0214(10) 0.0291(11) -0.0016(8) -0.0001(9) -0.0087(9)
N3 0.0323(11) 0.0252(10) 0.0251(11) -0.0041(8) 0.0028(9) -0.0136(9)
N4 0.0375(12) 0.0231(10) 0.0338(12) -0.0061(9) 0.0016(9) -0.0152(9)
B1 0.0303(16) 0.0261(15) 0.0296(15) -0.0003(12) -0.0068(12) -0.0060(12)
B2 0.0388(17) 0.0290(15) 0.0335(16) -0.0087(12) 0.0041(13) -0.0147(13)
C1 0.0357(15) 0.0255(14) 0.0296(14) -0.0049(11) -0.0017(11) -0.0083(11)
C2 0.0359(15) 0.0359(15) 0.0351(15) -0.0092(12) 0.0038(12) -0.0086(12)
C3 0.0477(18) 0.0416(16) 0.0381(16) -0.0048(13) 0.0084(14) -0.0216(14)
C4 0.0433(17) 0.0308(15) 0.0393(16) -0.0039(12) 0.0027(13) -0.0169(13)
C5 0.0313(14) 0.0256(13) 0.0335(14) -0.0008(10) 0.0009(11) -0.0143(11)
C6 0.0420(17) 0.0416(17) 0.0394(17) -0.0049(14) -0.0051(14) -0.0200(15)
C7 0.0484(18) 0.0336(15) 0.0363(16) 0.0016(13) -0.0002(14) -0.0200(15)
C8 0.0306(16) 0.0339(16) 0.059(2) -0.0064(15) 0.0080(14) -0.0132(13)
C9 0.0347(14) 0.0233(12) 0.0301(14) -0.0037(10) -0.0001(11) -0.0130(11)
C10 0.0366(15) 0.0271(13) 0.0377(16) -0.0040(11) -0.0022(13) -0.0113(12)
C11 0.0458(18) 0.0323(15) 0.0492(18) -0.0026(13) -0.0135(15) -0.0117(14)
C12 0.064(2) 0.0387(16) 0.0348(17) 0.0031(13) -0.0118(15) -0.0190(15)
C13 0.062(2) 0.0359(16) 0.0334(16) -0.0070(13) 0.0034(15) -0.0160(15)
C14 0.0409(16) 0.0292(14) 0.0335(15) -0.0047(11) 0.0015(13) -0.0088(12)
C15 0.0272(13) 0.0240(13) 0.0330(14) -0.0015(10) 0.0017(11) -0.0124(10)
C16 0.0335(15) 0.0274(14) 0.0378(16) -0.0026(11) -0.0025(12) -0.0107(11)
C17 0.0391(16) 0.0246(14) 0.0506(18) -0.0052(13) -0.0016(13) -0.0116(12)
C18 0.0330(15) 0.0255(15) 0.0605(19) 0.0044(14) -0.0036(14) -0.0093(12)
C19 0.0356(15) 0.0374(16) 0.0434(17) 0.0094(13) -0.0068(13) -0.0144(12)
C20 0.0342(14) 0.0319(14) 0.0327(15) -0.0014(12) 0.0010(11) -0.0157(12)
C21 0.0406(15) 0.0265(14) 0.0299(14) -0.0005(11) 0.0005(12) -0.0156(12)
C22 0.0437(17) 0.0362(15) 0.0459(17) -0.0054(13) 0.0137(14) -0.0181(13)
C23 0.085(3) 0.0472(19) 0.090(3) -0.0309(18) 0.048(2) -0.0288(18)
C24 0.094(3) 0.0381(17) 0.068(2) -0.0255(15) 0.0392(19) -0.0346(17)
C25 0.0338(14) 0.0225(12) 0.0343(14) -0.0062(10) 0.0014(11) -0.0076(11)
C26 0.0487(19) 0.0278(15) 0.0448(18) -0.0021(13) -0.0042(15) -0.0059(14)
C27 0.0502(19) 0.0339(16) 0.0369(17) -0.0114(14) -0.0023(14) -0.0087(14)
C28 0.0375(17) 0.0315(16) 0.060(2) -0.0085(15) 0.0094(15) -0.0108(13)
C29 0.0318(14) 0.0197(12) 0.0316(14) -0.0053(10) 0.0022(11) -0.0096(10)
C30 0.0341(15) 0.0237(13) 0.0399(16) -0.0059(11) 0.0009(13) -0.0097(11)
C31 0.0321(15) 0.0322(15) 0.0511(18) -0.0102(12) -0.0052(13) -0.0115(12)
C32 0.0457(17) 0.0373(15) 0.0406(17) -0.0122(13) -0.0049(14) -0.0134(13)
C33 0.0443(17) 0.0354(15) 0.0353(16) -0.0099(12) 0.0054(13) -0.0161(13)
C34 0.0319(15) 0.0270(13) 0.0393(15) -0.0095(11) 0.0002(12) -0.0121(11)
C35 0.0303(13) 0.0218(12) 0.0346(14) -0.0074(10) 0.0017(11) -0.0100(10)
C36 0.0329(14) 0.0242(13) 0.0362(15) -0.0051(11) -0.0021(12) -0.0094(11)
C37 0.0401(15) 0.0253(14) 0.0400(16) -0.0001(12) 0.0001(12) -0.0149(12)
C38 0.0471(17) 0.0339(15) 0.0429(16) -0.0063(12) -0.0030(13) -0.0230(13)
C39 0.0561(18) 0.0360(15) 0.0388(16) -0.0017(13) -0.0134(14) -0.0214(14)
C40 0.0511(17) 0.0275(14) 0.0350(15) 0.0010(12) -0.0058(13) -0.0158(13)

loop_
_atom_type_symbol
_atom_type_description
_atom_type_scat_dispersion_real
_atom_type_scat_dispersion_imag
_atom_type_scat_source
C C 0.0033 0.0016 'International Tables Vol C Tables 4.2.6.8 and 6.1.1.4'
H H 0.0000 0.0000 'International Tables Vol C Tables 4.2.6.8 and 6.1.1.4'
B B 0.0013 0.0007 'International Tables Vol C Tables 4.2.6.8 and 6.1.1.4'
N N 0.0061 0.0033 'International Tables Vol C Tables 4.2.6.8 and 6.1.1.4'

loop_
_geom_angle_atom_site_label_1
_geom_angle_atom_site_label_2
_geom_angle_atom_site_label_3
_geom_angle
B1 N1 C1 116.37(19)
B1 N1 C5 128.94(19)
C1 N1 C5 114.65(18)
C15 N2 C9 120.36(19)
C15 N2 B1 120.49(19)
C9 N2 B1 118.80(19)
B2 N3 C21 115.9(2)
B2 N3 C25 129.13(19)
C21 N3 C25 114.99(18)
C35 N4 C29 119.51(18)
C35 N4 B2 119.7(2)
C29 N4 B2 120.26(18)
N1 B1 N2 123.6(2)
N1 B1 C4 117.3(2)
N2 B1 C4 118.9(2)
N3 B2 N4 122.7(2)
N3 B2 C24 115.8(2)
N4 B2 C24 121.3(2)
C2 C1 N1 124.0(2)
C2 C1 H1 118.6(14)
N1 C1 H1 117.4(13)
C1 C2 C3 120.6(2)
C1 C2 H2 118.8(14)
C3 C2 H2 120.6(14)
C2 C3 C4 109.3(2)
C2 C3 H3A 108.1(17)
C4 C3 H3A 112.2(16)
C2 C3 H3B 108.7(15)
C4 C3 H3B 106.1(15)
H3A C3 H3B 112(2)
C3 C4 B1 113.8(2)
C3 C4 H4A 113.7(15)
B1 C4 H4A 110.2(15)
C3 C4 H4B 104.6(14)
B1 C4 H4B 107.2(14)
H4A C4 H4B 107(2)
N1 C5 C8 109.68(19)
N1 C5 C6 109.98(19)
C8 C5 C6 106.7(2)
N1 C5 C7 110.57(19)
C8 C5 C7 110.9(2)
C6 C5 C7 108.9(2)
C5 C6 H6A 112.3(16)
C5 C6 H6B 108.7(15)
H6A C6 H6B 110(2)
C5 C6 H6C 112.0(14)
H6A C6 H6C 111(2)
H6B C6 H6C 102(2)
C5 C7 H7A 110.4(15)
C5 C7 H7B 112.7(15)
H7A C7 H7B 109(2)
C5 C7 H7C 110.2(14)
H7A C7 H7C 108(2)
H7B C7 H7C 106(2)
C5 C8 H8A 109.1(16)
C5 C8 H8B 110.8(18)
H8A C8 H8B 104(2)
C5 C8 H8C 112.8(17)
H8A C8 H8C 109(2)
H8B C8 H8C 110(2)
C10 C9 C14 118.9(2)
C10 C9 N2 118.9(2)
C14 C9 N2 122.2(2)
C9 C10 C11 120.9(3)
C9 C10 H10 123.4(14)
C11 C10 H10 115.7(14)
C12 C11 C10 119.8(3)
C12 C11 H11 121.2(16)
C10 C11 H11 119.0(16)
C13 C12 C11 119.8(3)
C13 C12 H12 119.4(16)
C11 C12 H12 120.7(16)
C12 C13 C14 120.7(3)
C12 C13 H13 119.7(16)
C14 C13 H13 119.5(16)
C13 C14 C9 119.9(3)
C13 C14 H14 118.6(13)
C9 C14 H14 121.5(13)
C16 C15 C20 118.1(2)
C16 C15 N2 122.6(2)
C20 C15 N2 119.3(2)
C17 C16 C15 120.6(2)
C17 C16 H16 119.4(15)
C15 C16 H16 120.1(15)
C16 C17 C18 121.1(3)
C16 C17 H17 120.3(15)
C18 C17 H17 118.5(15)
C19 C18 C17 118.5(3)
C19 C18 H18 121.1(15)
C17 C18 H18 120.4(15)
C18 C19 C20 121.5(3)
C18 C19 H19 121.4(15)
C20 C19 H19 117.0(15)
C19 C20 C15 120.2(2)
C19 C20 H20 120.5(14)
C15 C20 H20 119.3(14)
C22 C21 N3 125.1(2)
C22 C21 H21 120.9(13)
N3 C21 H21 113.8(13)
C21 C22 C23 122.3(2)
C21 C22 H22 121.2(17)
C23 C22 H22 116.4(17)
C24 C23 C22 113.8(3)
C24 C23 H23B 108.8
C22 C23 H23B 108.8
C24 C23 H23A 108.8
C22 C23 H23A 108.8
H23B C23 H23A 107.7
C23 C24 B2 113.9(2)
C23 C24 H24A 108.8
B2 C24 H24A 108.8
C23 C24 H24B 108.8
B2 C24 H24B 108.8
H24A C24 H24B 107.7
N3 C25 C28 110.65(19)
N3 C25 C27 110.6(2)
C28 C25 C27 110.0(2)
N3 C25 C26 108.9(2)
C28 C25 C26 106.8(2)
C27 C25 C26 109.8(2)
C25 C26 H26A 110.7(16)
C25 C26 H26B 114.8(17)
H26A C26 H26B 111(2)
C25 C26 H26C 109.3(16)
H26A C26 H26C 106(2)
H26B C26 H26C 105(2)
C25 C27 H27A 110.8(15)
C25 C27 H27B 112.1(15)
H27A C27 H27B 106(2)
C25 C27 H27C 108.2(16)
H27A C27 H27C 109(2)
H27B C27 H27C 111(2)
C25 C28 H28A 112.7(18)
C25 C28 H28B 113.1(15)
H28A C28 H28B 109(2)
C25 C28 H28C 111.1(15)
H28A C28 H28C 106(2)
H28B C28 H28C 105(2)
C30 C29 C34 118.2(2)
C30 C29 N4 119.9(2)
C34 C29 N4 121.9(2)
C31 C30 C29 120.7(2)
C31 C30 H30 122.0(15)
C29 C30 H30 117.3(15)
C32 C31 C30 120.9(3)
C32 C31 H31 120.7(15)
C30 C31 H31 118.4(15)
C31 C32 C33 118.8(3)
C31 C32 H32 120.7(16)
C33 C32 H32 120.5(16)
C34 C33 C32 121.0(3)
C34 C33 H33 120.6(15)
C32 C33 H33 118.3(15)
C33 C34 C29 120.4(2)
C33 C34 H34 120.8(13)
C29 C34 H34 118.8(13)
C40 C35 C36 118.3(2)
C40 C35 N4 118.7(2)
C36 C35 N4 123.0(2)
C37 C36 C35 120.0(2)
C37 C36 H36 122.4(15)
C35 C36 H36 117.6(15)
C38 C37 C36 121.3(2)
C38 C37 H37 120.9(15)
C36 C37 H37 117.7(15)
C37 C38 C39 119.2(2)
C37 C38 H38 122.2(15)
C39 C38 H38 118.5(15)
C38 C39 C40 120.1(3)
C38 C39 H39 120.8(15)
C40 C39 H39 119.2(15)
C39 C40 C35 121.0(2)
C39 C40 H40 118.1(15)
C35 C40 H40 120.9(15)

loop_
_geom_bond_atom_site_label_1
_geom_bond_atom_site_label_2
_geom_bond_distance
N1 B1 1.417(3)
N1 C1 1.432(3)
N1 C5 1.514(3)
N2 C15 1.414(3)
N2 C9 1.426(3)
N2 B1 1.480(3)
N3 B2 1.426(3)
N3 C21 1.428(3)
N3 C25 1.504(3)
N4 C35 1.420(3)
N4 C29 1.422(3)
N4 B2 1.465(3)
B1 C4 1.579(4)
B2 C24 1.568(4)
C1 C2 1.319(3)
C1 H1 0.94(2)
C2 C3 1.494(4)
C2 H2 0.98(2)
C3 C4 1.504(4)
C3 H3A 0.97(3)
C3 H3B 1.08(3)
C4 H4A 0.98(3)
C4 H4B 1.08(3)
C5 C8 1.525(4)
C5 C6 1.528(3)
C5 C7 1.529(3)
C6 H6A 1.00(3)
C6 H6B 0.98(3)
C6 H6C 1.00(3)
C7 H7A 1.00(3)
C7 H7B 1.01(3)
C7 H7C 1.02(3)
C8 H8A 0.97(3)
C8 H8B 0.97(3)
C8 H8C 0.98(3)
C9 C10 1.387(3)
C9 C14 1.390(3)
C10 C11 1.389(4)
C10 H10 0.98(2)
C11 C12 1.376(4)
C11 H11 0.95(3)
C12 C13 1.376(4)
C12 H12 0.94(3)
C13 C14 1.389(4)
C13 H13 0.96(3)
C14 H14 0.99(2)
C15 C16 1.397(3)
C15 C20 1.400(3)
C16 C17 1.381(3)
C16 H16 1.00(3)
C17 C18 1.381(4)
C17 H17 0.97(3)
C18 C19 1.377(4)
C18 H18 0.97(3)
C19 C20 1.380(3)
C19 H19 0.96(2)
C20 H20 1.00(2)
C21 C22 1.308(3)
C21 H21 1.01(2)
C22 C23 1.488(4)
C22 H22 0.93(3)
C23 C24 1.435(4)
C23 H23B 0.9900
C23 H23A 0.9900
C24 H24A 0.9900
C24 H24B 0.9900
C25 C28 1.523(3)
C25 C27 1.524(3)
C25 C26 1.529(3)
C26 H26A 0.97(3)
C26 H26B 0.98(3)
C26 H26C 0.94(3)
C27 H27A 1.03(3)
C27 H27B 0.97(3)
C27 H27C 0.97(3)
C28 H28A 0.98(3)
C28 H28B 1.02(3)
C28 H28C 0.99(3)
C29 C30 1.393(3)
C29 C34 1.399(3)
C30 C31 1.386(3)
C30 H30 0.98(3)
C31 C32 1.376(4)
C31 H31 0.93(2)
C32 C33 1.386(4)
C32 H32 0.98(3)
C33 C34 1.380(3)
C33 H33 0.98(3)
C34 H34 0.98(2)
C35 C40 1.392(3)
C35 C36 1.396(3)
C36 C37 1.381(3)
C36 H36 0.98(3)
C37 C38 1.375(4)
C37 H37 0.94(3)
C38 C39 1.381(3)
C38 H38 0.98(2)
C39 C40 1.384(3)
C39 H39 0.97(3)
C40 H40 0.96(3)

loop_
_geom_torsion_atom_site_label_1
_geom_torsion_atom_site_label_2
_geom_torsion_atom_site_label_3
_geom_torsion_atom_site_label_4
_geom_torsion
C1 N1 B1 N2 -161.3(2)
C5 N1 B1 N2 16.5(4)
C1 N1 B1 C4 13.0(3)
C5 N1 B1 C4 -169.2(2)
C15 N2 B1 N1 -127.0(2)
C9 N2 B1 N1 59.8(3)
C15 N2 B1 C4 58.8(3)
C9 N2 B1 C4 -114.4(3)
C21 N3 B2 N4 -151.4(2)
C25 N3 B2 N4 30.1(4)
C21 N3 B2 C24 25.1(3)
C25 N3 B2 C24 -153.4(2)
C35 N4 B2 N3 -137.5(2)
C29 N4 B2 N3 51.1(3)
C35 N4 B2 C24 46.2(4)
C29 N4 B2 C24 -125.3(3)
B1 N1 C1 C2 -25.2(3)
C5 N1 C1 C2 156.7(2)
N1 C1 C2 C3 -1.7(4)
C1 C2 C3 C4 37.2(4)
C2 C3 C4 B1 -44.9(3)
N1 B1 C4 C3 22.1(4)
N2 B1 C4 C3 -163.3(2)
B1 N1 C5 C8 28.4(3)
C1 N1 C5 C8 -153.8(2)
B1 N1 C5 C6 145.4(2)
C1 N1 C5 C6 -36.8(3)
B1 N1 C5 C7 -94.3(3)
C1 N1 C5 C7 83.5(2)
C15 N2 C9 C10 -138.9(2)
B1 N2 C9 C10 34.3(3)
C15 N2 C9 C14 43.4(3)
B1 N2 C9 C14 -143.4(2)
C14 C9 C10 C11 1.1(4)
N2 C9 C10 C11 -176.6(2)
C9 C10 C11 C12 -1.8(4)
C10 C11 C12 C13 0.8(4)
C11 C12 C13 C14 0.7(4)
C12 C13 C14 C9 -1.4(4)
C10 C9 C14 C13 0.4(4)
N2 C9 C14 C13 178.1(2)
C9 N2 C15 C16 20.9(3)
B1 N2 C15 C16 -152.2(2)
C9 N2 C15 C20 -158.9(2)
B1 N2 C15 C20 28.0(3)
C20 C15 C16 C17 2.0(3)
N2 C15 C16 C17 -177.9(2)
C15 C16 C17 C18 -1.4(4)
C16 C17 C18 C19 -0.8(4)
C17 C18 C19 C20 2.5(4)
C18 C19 C20 C15 -2.0(4)
C16 C15 C20 C19 -0.3(3)
N2 C15 C20 C19 179.6(2)
B2 N3 C21 C22 -4.5(4)
C25 N3 C21 C22 174.2(2)
N3 C21 C22 C23 -0.4(5)
C21 C22 C23 C24 -17.1(5)
C22 C23 C24 B2 36.5(5)
N3 B2 C24 C23 -42.4(4)
N4 B2 C24 C23 134.3(3)
B2 N3 C25 C28 15.9(3)
C21 N3 C25 C28 -162.6(2)
B2 N3 C25 C27 -106.2(3)
C21 N3 C25 C27 75.3(2)
B2 N3 C25 C26 133.0(3)
C21 N3 C25 C26 -45.5(3)
C35 N4 C29 C30 -139.5(2)
B2 N4 C29 C30 31.9(3)
C35 N4 C29 C34 41.0(3)
B2 N4 C29 C34 -147.5(2)
C34 C29 C30 C31 -0.3(3)
N4 C29 C30 C31 -179.8(2)
C29 C30 C31 C32 -1.5(4)
C30 C31 C32 C33 1.7(4)
C31 C32 C33 C34 -0.1(4)
C32 C33 C34 C29 -1.8(4)
C30 C29 C34 C33 2.0(3)
N4 C29 C34 C33 -178.5(2)
C29 N4 C35 C40 -156.6(2)
B2 N4 C35 C40 31.9(3)
C29 N4 C35 C36 24.1(3)
B2 N4 C35 C36 -147.4(2)
C40 C35 C36 C37 0.8(3)
N4 C35 C36 C37 -179.9(2)
C35 C36 C37 C38 -2.0(4)
C36 C37 C38 C39 1.2(4)
C37 C38 C39 C40 0.8(4)
C38 C39 C40 C35 -2.0(4)
C36 C35 C40 C39 1.2(4)
N4 C35 C40 C39 -178.2(2)
